data_7703946
loop_
_publ_author_name
'Hern\'andez-Vald\'es, Daniel'
'Avignon, Fr\'ed\'eric'
'M\"uller, Peter'
'Meola, Giuseppe'
'Probst, Benjamin'
'Fox, Thomas'
'Spingler, Bernhard'
'Alberto, Roger'

_publ_section_title
;
 [Re(\h<sup>6</sup>-arene)<sub>2</sub>]<sup>+</sup> as a highly stable
 ferrocene-like scaffold for ligands and complexes.
;
_journal_issue 16
_journal_name_full 'Dalton transactions (Cambridge, England : 2003)'
_journal_page_first 5250
_journal_page_last 5256
_journal_paper_doi 10.1039/d0dt00731e
_journal_volume 49
_journal_year 2020
_chemical_formula_moiety 'C28 H22 N6 Re, F6 P, 0.25(O)'
_chemical_formula_sum 'C28 H22.5 F6 N6 O0.25 P Re'
_chemical_formula_weight 778.19
_space_group_crystal_system triclinic
_space_group_IT_number 2
_space_group_name_Hall '-P 1'
_space_group_name_H-M_alt 'P -1'
_atom_sites_solution_hydrogens mixed
_atom_sites_solution_primary dual
_audit_creation_date 2019-10-01
_audit_creation_method
;
Olex2 1.2
(compiled 2018.05.29 svn.r3508 for OlexSys, GUI svn.r5506)
;
_audit_update_record
;
2019-10-03 deposited with the CCDC.	2020-04-03 downloaded from the CCDC.
;
_cell_angle_alpha 88.3898(15)
_cell_angle_beta 71.1433(16)
_cell_angle_gamma 86.0932(15)
_cell_formula_units_Z 2
_cell_length_a 9.12699(16)
_cell_length_b 11.2066(2)
_cell_length_c 13.6865(2)
_cell_measurement_reflns_used 20217
_cell_measurement_temperature 160.00(10)
_cell_measurement_theta_max 33.4940
_cell_measurement_theta_min 2.3660
_cell_volume 1321.65(4)
_computing_cell_refinement 'CrysAlisPro 1.171.40.53 (Rigaku OD, 2019)'
_computing_data_collection 'CrysAlisPro 1.171.40.53 (Rigaku OD, 2019)'
_computing_data_reduction 'CrysAlisPro 1.171.40.53 (Rigaku OD, 2019)'
_computing_molecular_graphics 'Olex2 (Dolomanov et al., 2009)'
_computing_publication_material 'Olex2 (Dolomanov et al., 2009)'
_computing_structure_refinement 'ShelXL (Sheldrick, 2015)'
_computing_structure_solution 'ShelXT (Sheldrick, 2015)'
_diffrn_ambient_environment N~2~
_diffrn_ambient_temperature 160.00(10)
_diffrn_detector 'CCD plate'
_diffrn_detector_area_resol_mean 5.8140
_diffrn_detector_type 'Pilatus 200K'
_diffrn_measured_fraction_theta_full 0.999
_diffrn_measured_fraction_theta_max 0.857
_diffrn_measurement_details
;
List of Runs (angles in degrees, time in seconds):

  # Type    Start    End  Width  t~exp~   \w     \q     \k     \f   Frames
#--------------------------------------------------------------------------
  1  \w     10.00  71.00   0.50   45.00    --    9.96  38.00  90.00  122
  2  \w    -26.00  52.00   0.50   45.00    --  -11.05  57.00 -30.00  156
  3  \w      4.00  30.00   0.50   45.00    --  -11.05  57.00-150.00   52
  4  \w    -70.00  15.00   0.50   45.00    --    9.96 -19.00  90.00  170
  5  \w    -87.00 -12.00   0.50   45.00    --  -11.05 -19.00  30.00  150
  6  \w      6.00  42.00   0.50   45.00    --    9.96  19.00-120.00   72
  7  \w     -2.00  70.00   0.50   45.00    --    9.96  38.00 -30.00  144
  8  \w     54.00  82.00   0.50   45.00    --    9.96  19.00-120.00   56
  9  \w     17.00  57.00   0.50   45.00    --  -11.05  57.00 -60.00   80
 10  \w    -18.00  56.00   0.50   45.00    --  -11.05  57.00 150.00  148
 11  \w    -11.00  47.00   0.50   45.00    --  -11.05  57.00-180.00  116
;
_diffrn_measurement_device 'four-circle diffractometer'
_diffrn_measurement_device_type 'XtaLAB Synergy, Dualflex, Pilatus 200K'
_diffrn_measurement_method '\w scans'
_diffrn_orient_matrix_type 'CrysAlisPro convention (1999,Acta A55,543-557)'
_diffrn_orient_matrix_UB_11 0.0683746000
_diffrn_orient_matrix_UB_12 0.0295399000
_diffrn_orient_matrix_UB_13 -0.0258635000
_diffrn_orient_matrix_UB_21 -0.0340315000
_diffrn_orient_matrix_UB_22 0.0534415000
_diffrn_orient_matrix_UB_23 0.0268078000
_diffrn_orient_matrix_UB_31 0.0306136000
_diffrn_orient_matrix_UB_32 -0.0172130000
_diffrn_orient_matrix_UB_33 0.0401450000
_diffrn_radiation_monochromator mirror
_diffrn_radiation_probe x-ray
_diffrn_radiation_type MoK\a
_diffrn_radiation_wavelength 0.71073
_diffrn_reflns_av_R_equivalents 0.0396
_diffrn_reflns_av_unetI/netI 0.0387
_diffrn_reflns_Laue_measured_fraction_full 0.999
_diffrn_reflns_Laue_measured_fraction_max 0.857
_diffrn_reflns_limit_h_max 13
_diffrn_reflns_limit_h_min -14
_diffrn_reflns_limit_k_max 16
_diffrn_reflns_limit_k_min -16
_diffrn_reflns_limit_l_max 19
_diffrn_reflns_limit_l_min -20
_diffrn_reflns_number 31350
_diffrn_reflns_point_group_measured_fraction_full 0.999
_diffrn_reflns_point_group_measured_fraction_max 0.857
_diffrn_reflns_theta_full 25.242
_diffrn_reflns_theta_max 33.300
_diffrn_reflns_theta_min 2.363
_diffrn_source 'micro-focus sealed X-ray tube'
_diffrn_source_type 'PhotonJet (Mo) X-ray Source'
_exptl_absorpt_coefficient_mu 4.734
_exptl_absorpt_correction_T_max 0.911
_exptl_absorpt_correction_T_min 0.552
_exptl_absorpt_correction_type gaussian
_exptl_absorpt_process_details
;
CrysAlisPro 1.171.40.53 (Rigaku Oxford Diffraction, 2019)
Numerical absorption correction based on gaussian integration over
			a multifaceted crystal model
Empirical absorption correction using spherical harmonics,
 implemented in SCALE3 ABSPACK scaling algorithm.
;
_exptl_crystal_colour yellow
_exptl_crystal_colour_primary yellow
_exptl_crystal_density_diffrn 1.955
_exptl_crystal_description plate
_exptl_crystal_F_000 757
_exptl_crystal_size_max 0.103
_exptl_crystal_size_mid 0.058
_exptl_crystal_size_min 0.027
_refine_diff_density_max 0.683
_refine_diff_density_min -0.753
_refine_diff_density_rms 0.118
_refine_ls_extinction_method none
_refine_ls_goodness_of_fit_ref 1.050
_refine_ls_hydrogen_treatment mixed
_refine_ls_matrix_type full
_refine_ls_number_parameters 423
_refine_ls_number_reflns 8740
_refine_ls_number_restraints 0
_refine_ls_restrained_S_all 1.050
_refine_ls_R_factor_all 0.0291
_refine_ls_R_factor_gt 0.0235
_refine_ls_shift/su_max 0.005
_refine_ls_shift/su_mean 0.000
_refine_ls_structure_factor_coef Fsqd
_refine_ls_weighting_details 'w=1/[\s^2^(Fo^2^)+(0.0215P)^2^] where P=(Fo^2^+2Fc^2^)/3'
_refine_ls_weighting_scheme calc
_refine_ls_wR_factor_gt 0.0479
_refine_ls_wR_factor_ref 0.0491
_reflns_Friedel_coverage 0.000
_reflns_number_gt 7847
_reflns_number_total 8740
_reflns_threshold_expression 'I > 2\s(I)'
_cod_data_source_file d0dt00731e2.cif
_cod_data_source_block dhv_28_08_17_mo
_cod_depositor_comments 'Adding full bibliography for 7703939--7703947.cif.'
_cod_original_formula_sum 'C28 H22.50 F6 N6 O0.25 P Re'
_cod_database_code 7703946
_shelx_shelxl_version_number 2018/1
_chemical_oxdiff_formula 'C28 H20 N6 Re P F6'
_shelx_space_group_comment
;
The symmetry employed for this shelxl refinement is uniquely defined
by the following loop, which should always be used as a source of
symmetry information in preference to the above space-group names.
They are only intended as comments.
;
_diffrn_oxdiff_digest_frames
;
01efa4af245c6fec3c8432c0fad079621d012669177
;
_reflns_odcompleteness_completeness 96.93
_reflns_odcompleteness_iscentric 1
_reflns_odcompleteness_theta 30.44
_olex2_refinement_description
;
1. Fixed Uiso
 At 1.2 times of:
  All C(H) groups
2. Others
 Fixed Sof: O1(0.25)
3.a Aromatic/amide H refined with riding coordinates:
 C23(H23), C22(H22), C25(H25), C26(H26), C14(H14), C27(H27), C15(H15),
 C17(H17), C28(H28), C18(H18), C19(H19), C20(H20)
;
_olex2_submission_special_instructions 'No special instructions were received'
_oxdiff_exptl_absorpt_empirical_details
;
Empirical correction (ABSPACK) includes:
- Absorption correction using spherical harmonics
- Frame scaling
;
_oxdiff_exptl_absorpt_empirical_full_max 1.534
_oxdiff_exptl_absorpt_empirical_full_min 0.460

loop_
_space_group_symop_operation_xyz
'x, y, z'
'-x, -y, -z'

loop_
_atom_site_label
_atom_site_type_symbol
_atom_site_fract_x
_atom_site_fract_y
_atom_site_fract_z
_atom_site_U_iso_or_equiv
_atom_site_adp_type
_atom_site_occupancy
_atom_site_site_symmetry_order
_atom_site_calc_flag
_atom_site_refinement_flags_posn
_atom_site_refinement_flags_adp
_atom_site_refinement_flags_occupancy
_atom_site_disorder_assembly
_atom_site_disorder_group
Re1 Re 0.45681(2) 0.55807(2) 0.71229(2) 0.01521(3) Uani 1 1 d . . . . .
P1 P -0.24812(8) 0.71103(7) 0.95682(5) 0.03207(14) Uani 1 1 d . . . . .
F6 F -0.2099(2) 0.61259(18) 1.03169(15) 0.0553(5) Uani 1 1 d . . . . .
F4 F -0.1401(2) 0.6385(2) 0.85824(15) 0.0678(6) Uani 1 1 d . . . . .
F5 F -0.39302(19) 0.63937(17) 0.95459(12) 0.0448(4) Uani 1 1 d . . . . .
F1 F -0.3582(3) 0.7840(2) 1.05400(14) 0.0624(5) Uani 1 1 d . . . . .
F2 F -0.1029(2) 0.7809(2) 0.95786(15) 0.0591(5) Uani 1 1 d . . . . .
F3 F -0.2886(3) 0.8094(2) 0.88119(16) 0.0701(7) Uani 1 1 d . . . . .
N4 N 0.82103(19) 0.59258(17) 0.56547(13) 0.0182(3) Uani 1 1 d . . . . .
N5 N 0.8607(2) 0.59785(17) 0.46085(13) 0.0200(3) Uani 1 1 d . . . . .
N2 N 0.5829(2) 0.84792(16) 0.53730(14) 0.0206(4) Uani 1 1 d . . . . .
N6 N 1.1433(2) 0.79387(18) 0.30355(15) 0.0282(4) Uani 1 1 d . . . . .
N1 N 0.5467(2) 0.83887(16) 0.64178(14) 0.0214(4) Uani 1 1 d . . . . .
C12 C 0.6848(2) 0.4923(2) 0.72907(16) 0.0204(4) Uani 1 1 d . . . . .
C6 C 0.4210(3) 0.7283(2) 0.80088(16) 0.0220(4) Uani 1 1 d . . . . .
C8 C 0.6168(2) 0.45947(19) 0.57253(16) 0.0182(4) Uani 1 1 d . . . . .
C5 C 0.3072(3) 0.6504(2) 0.85570(17) 0.0255(5) Uani 1 1 d . . . . .
C11 C 0.5703(3) 0.4148(2) 0.78431(17) 0.0239(4) Uani 1 1 d . . . . .
C9 C 0.5023(3) 0.3824(2) 0.62815(17) 0.0215(4) Uani 1 1 d . . . . .
C7 C 0.7096(2) 0.51425(19) 0.62172(15) 0.0177(4) Uani 1 1 d . . . . .
C4 C 0.2099(3) 0.6011(2) 0.80803(18) 0.0256(5) Uani 1 1 d . . . . .
C3 C 0.2261(2) 0.6310(2) 0.70332(18) 0.0238(4) Uani 1 1 d . . . . .
N3 N 0.8685(2) 1.04174(18) 0.37943(17) 0.0303(4) Uani 1 1 d . . . . .
C21 C 0.9620(2) 0.68318(19) 0.43291(16) 0.0200(4) Uani 1 1 d . . . . .
C2 C 0.3384(2) 0.7096(2) 0.64758(17) 0.0209(4) Uani 1 1 d . . . . .
C1 C 0.4351(2) 0.76064(19) 0.69651(16) 0.0197(4) Uani 1 1 d . . . . .
C23 C 0.8950(2) 0.6738(2) 0.60213(17) 0.0237(4) Uani 1 1 d . . . . .
H23 H 0.884225 0.686391 0.672531 0.028 Uiso 1 1 calc R . . . .
C24 C 1.0330(2) 0.71561(19) 0.32350(16) 0.0205(4) Uani 1 1 d . . . . .
C22 C 0.9872(3) 0.7334(2) 0.51923(17) 0.0251(4) Uani 1 1 d . . . . .
H22 H 1.053556 0.795027 0.519462 0.030 Uiso 1 1 calc R . . . .
C25 C 0.9870(3) 0.6668(2) 0.24583(18) 0.0289(5) Uani 1 1 d . . . . .
H25 H 0.907152 0.612229 0.262477 0.035 Uiso 1 1 calc R . . . .
C10 C 0.4780(3) 0.3599(2) 0.73483(17) 0.0241(4) Uani 1 1 d . . . . .
C13 C 0.6853(3) 0.93209(19) 0.51002(17) 0.0226(4) Uani 1 1 d . . . . .
C26 C 1.0599(3) 0.6994(3) 0.14458(19) 0.0355(6) Uani 1 1 d . . . . .
H26 H 1.031475 0.666889 0.090365 0.043 Uiso 1 1 calc R . . . .
C14 C 0.7149(3) 0.9778(2) 0.59702(19) 0.0298(5) Uani 1 1 d . . . . .
H14 H 0.783005 1.038000 0.597706 0.036 Uiso 1 1 calc R . . . .
C27 C 1.1738(3) 0.7792(2) 0.12316(19) 0.0355(6) Uani 1 1 d . . . . .
H27 H 1.225594 0.802923 0.054065 0.043 Uiso 1 1 calc R . . . .
C16 C 0.7541(3) 0.96595(19) 0.40074(17) 0.0233(4) Uani 1 1 d . . . . .
C15 C 0.6246(3) 0.9165(2) 0.67919(19) 0.0293(5) Uani 1 1 d . . . . .
H15 H 0.617015 0.925914 0.749455 0.035 Uiso 1 1 calc R . . . .
C17 C 0.7022(3) 0.9199(2) 0.32542(19) 0.0298(5) Uani 1 1 d . . . . .
H17 H 0.619820 0.867531 0.343425 0.036 Uiso 1 1 calc R . . . .
C28 C 1.2116(3) 0.8243(2) 0.20416(19) 0.0335(5) Uani 1 1 d . . . . .
H28 H 1.290174 0.879886 0.188874 0.040 Uiso 1 1 calc R . . . .
C18 C 0.7739(3) 0.9523(2) 0.2230(2) 0.0365(6) Uani 1 1 d . . . . .
H18 H 0.741342 0.922253 0.169639 0.044 Uiso 1 1 calc R . . . .
C19 C 0.8927(3) 1.0287(2) 0.2001(2) 0.0372(6) Uani 1 1 d . . . . .
H19 H 0.944353 1.051626 0.130730 0.045 Uiso 1 1 calc R . . . .
C20 C 0.9348(3) 1.0708(2) 0.2799(2) 0.0357(6) Uani 1 1 d . . . . .
H20 H 1.016226 1.124008 0.263470 0.043 Uiso 1 1 calc R . . . .
H9 H 0.442(4) 0.348(3) 0.596(2) 0.039(8) Uiso 1 1 d . . . . .
H8 H 0.631(3) 0.482(2) 0.502(2) 0.020(6) Uiso 1 1 d . . . . .
H4 H 0.144(3) 0.548(3) 0.842(2) 0.029(7) Uiso 1 1 d . . . . .
H5 H 0.310(3) 0.624(3) 0.922(2) 0.026(7) Uiso 1 1 d . . . . .
H12 H 0.744(4) 0.534(3) 0.761(2) 0.034(8) Uiso 1 1 d . . . . .
H6 H 0.487(3) 0.755(3) 0.830(2) 0.029(7) Uiso 1 1 d . . . . .
H3 H 0.171(3) 0.598(3) 0.666(2) 0.027(7) Uiso 1 1 d . . . . .
H11 H 0.547(3) 0.401(3) 0.857(2) 0.030(7) Uiso 1 1 d . . . . .
H10 H 0.400(4) 0.309(3) 0.773(2) 0.036(8) Uiso 1 1 d . . . . .
H2 H 0.351(3) 0.735(3) 0.576(2) 0.029(7) Uiso 1 1 d . . . . .
O1 O 0.466(3) 0.968(2) 0.9442(17) 0.148(7) Uiso 0.25 1 d . . P . .

loop_
_atom_site_aniso_label
_atom_site_aniso_U_11
_atom_site_aniso_U_22
_atom_site_aniso_U_33
_atom_site_aniso_U_23
_atom_site_aniso_U_13
_atom_site_aniso_U_12
Re1 0.01559(4) 0.01716(4) 0.01326(4) 0.00066(3) -0.00494(3) -0.00263(3)
P1 0.0329(3) 0.0495(4) 0.0181(3) 0.0088(3) -0.0117(2) -0.0181(3)
F6 0.0618(12) 0.0606(12) 0.0589(11) 0.0256(9) -0.0391(10) -0.0229(9)
F4 0.0371(9) 0.121(2) 0.0428(10) -0.0260(11) -0.0056(8) -0.0132(11)
F5 0.0362(8) 0.0667(12) 0.0366(8) 0.0071(8) -0.0152(7) -0.0245(8)
F1 0.0767(14) 0.0635(13) 0.0426(10) -0.0110(9) -0.0109(10) -0.0110(11)
F2 0.0645(12) 0.0815(15) 0.0489(10) 0.0282(9) -0.0359(10) -0.0503(11)
F3 0.0669(13) 0.0963(17) 0.0628(12) 0.0500(12) -0.0406(11) -0.0366(12)
N4 0.0151(7) 0.0220(9) 0.0184(8) -0.0011(7) -0.0060(6) -0.0029(6)
N5 0.0186(8) 0.0226(9) 0.0186(8) -0.0013(7) -0.0055(7) -0.0017(7)
N2 0.0241(9) 0.0170(9) 0.0211(8) 0.0018(7) -0.0077(7) -0.0022(7)
N6 0.0290(10) 0.0243(10) 0.0267(9) -0.0041(8) -0.0010(8) -0.0076(8)
N1 0.0279(9) 0.0165(9) 0.0216(8) -0.0010(7) -0.0100(7) -0.0025(7)
C12 0.0201(9) 0.0223(10) 0.0202(9) 0.0018(8) -0.0091(8) 0.0009(8)
C6 0.0236(10) 0.0241(11) 0.0185(9) -0.0054(8) -0.0066(8) -0.0011(8)
C8 0.0180(9) 0.0192(10) 0.0173(9) -0.0018(7) -0.0054(7) -0.0019(7)
C5 0.0248(10) 0.0320(12) 0.0163(9) -0.0041(9) -0.0024(8) 0.0021(9)
C11 0.0270(11) 0.0234(11) 0.0211(10) 0.0053(8) -0.0084(9) 0.0013(8)
C9 0.0228(10) 0.0197(10) 0.0221(10) -0.0021(8) -0.0065(8) -0.0051(8)
C7 0.0148(8) 0.0198(10) 0.0175(9) -0.0015(7) -0.0042(7) 0.0011(7)
C4 0.0183(9) 0.0292(12) 0.0245(10) 0.0002(9) 0.0001(8) -0.0030(9)
C3 0.0154(9) 0.0303(12) 0.0256(10) 0.0000(9) -0.0068(8) 0.0009(8)
N3 0.0285(10) 0.0218(10) 0.0381(11) 0.0037(8) -0.0064(9) -0.0077(8)
C21 0.0166(9) 0.0204(10) 0.0219(9) -0.0015(8) -0.0050(8) 0.0013(8)
C2 0.0193(9) 0.0212(10) 0.0223(10) 0.0010(8) -0.0078(8) 0.0019(8)
C1 0.0200(9) 0.0173(10) 0.0211(9) -0.0033(8) -0.0060(8) 0.0020(8)
C23 0.0222(10) 0.0294(12) 0.0220(10) -0.0022(9) -0.0092(8) -0.0069(9)
C24 0.0195(9) 0.0182(10) 0.0213(9) -0.0001(8) -0.0034(8) 0.0006(8)
C22 0.0225(10) 0.0288(12) 0.0250(10) -0.0027(9) -0.0077(9) -0.0070(9)
C25 0.0262(11) 0.0357(13) 0.0260(11) -0.0011(9) -0.0094(9) -0.0056(10)
C10 0.0293(11) 0.0167(10) 0.0239(10) 0.0039(8) -0.0053(9) -0.0028(8)
C13 0.0249(10) 0.0158(10) 0.0273(10) 0.0022(8) -0.0090(9) -0.0014(8)
C26 0.0407(14) 0.0440(16) 0.0234(11) -0.0024(10) -0.0127(10) -0.0010(12)
C14 0.0384(13) 0.0235(12) 0.0328(12) 0.0011(9) -0.0171(11) -0.0110(10)
C27 0.0433(15) 0.0308(13) 0.0238(11) 0.0012(10) 0.0002(10) 0.0012(11)
C16 0.0238(10) 0.0143(10) 0.0296(11) 0.0022(8) -0.0058(9) 0.0000(8)
C15 0.0402(13) 0.0245(12) 0.0288(11) 0.0005(9) -0.0180(10) -0.0076(10)
C17 0.0348(12) 0.0234(12) 0.0308(12) 0.0020(9) -0.0087(10) -0.0076(10)
C28 0.0376(13) 0.0255(12) 0.0292(12) -0.0019(9) 0.0023(10) -0.0104(10)
C18 0.0508(16) 0.0294(13) 0.0273(12) 0.0000(10) -0.0092(11) -0.0050(12)
C19 0.0408(14) 0.0276(13) 0.0319(12) 0.0041(10) 0.0027(11) 0.0015(11)
C20 0.0312(12) 0.0268(13) 0.0430(14) 0.0050(11) -0.0030(11) -0.0051(10)

loop_
_atom_type_symbol
_atom_type_description
_atom_type_scat_dispersion_real
_atom_type_scat_dispersion_imag
_atom_type_scat_source
C C 0.0033 0.0016 'International Tables Vol C Tables 4.2.6.8 and 6.1.1.4'
H H 0.0000 0.0000 'International Tables Vol C Tables 4.2.6.8 and 6.1.1.4'
F F 0.0171 0.0103 'International Tables Vol C Tables 4.2.6.8 and 6.1.1.4'
N N 0.0061 0.0033 'International Tables Vol C Tables 4.2.6.8 and 6.1.1.4'
P P 0.1023 0.0942 'International Tables Vol C Tables 4.2.6.8 and 6.1.1.4'
Re Re -1.0185 7.2310 'International Tables Vol C Tables 4.2.6.8 and 6.1.1.4'
O O 0.0106 0.0060 'International Tables Vol C Tables 4.2.6.8 and 6.1.1.4'

loop_
_exptl_crystal_face_index_h
_exptl_crystal_face_index_k
_exptl_crystal_face_index_l
_exptl_crystal_face_perp_dist
0 0 0 0.0040
0 0 0 0.0230
-3 -16 -2 0.0288
8 -5 17 0.0238
0 16 1 0.0256
2 -8 -14 0.0341
10 10 5 0.0499
-10 -10 -10 0.0271
-9 0 -17 0.0382
4 -15 2 0.0315
-9 1 9 0.0257
8 8 -8 0.0447

loop_
_geom_angle_atom_site_label_1
_geom_angle_atom_site_label_2
_geom_angle_atom_site_label_3
_geom_angle
_geom_angle_site_symmetry_1
_geom_angle_site_symmetry_3
_geom_angle_publ_flag
C12 Re1 C8 66.24(8) . . ?
C12 Re1 C9 78.36(8) . . ?
C12 Re1 C7 36.99(7) . . ?
C12 Re1 C3 176.69(8) . . ?
C12 Re1 C2 143.16(8) . . ?
C12 Re1 C1 112.44(8) . . ?
C6 Re1 C12 98.53(8) . . ?
C6 Re1 C8 143.35(8) . . ?
C6 Re1 C9 176.63(8) . . ?
C6 Re1 C7 112.40(8) . . ?
C6 Re1 C4 66.38(9) . . ?
C6 Re1 C3 78.34(9) . . ?
C6 Re1 C2 66.47(8) . . ?
C6 Re1 C1 36.95(8) . . ?
C8 Re1 C7 36.51(7) . . ?
C8 Re1 C2 105.01(8) . . ?
C8 Re1 C1 115.81(8) . . ?
C5 Re1 C12 110.56(8) . . ?
C5 Re1 C6 36.79(9) . . ?
C5 Re1 C8 176.62(8) . . ?
C5 Re1 C9 143.10(9) . . ?
C5 Re1 C7 141.16(8) . . ?
C5 Re1 C4 36.72(9) . . ?
C5 Re1 C3 66.28(8) . . ?
C5 Re1 C2 78.18(8) . . ?
C5 Re1 C1 66.07(8) . . ?
C5 Re1 C10 111.91(9) . . ?
C11 Re1 C12 36.84(9) . . ?
C11 Re1 C6 110.38(8) . . ?
C11 Re1 C8 78.03(8) . . ?
C11 Re1 C5 98.75(8) . . ?
C11 Re1 C9 66.35(8) . . ?
C11 Re1 C7 66.28(8) . . ?
C11 Re1 C4 111.91(9) . . ?
C11 Re1 C3 143.24(9) . . ?
C11 Re1 C2 176.73(7) . . ?
C11 Re1 C1 141.06(8) . . ?
C11 Re1 C10 37.01(9) . . ?
C9 Re1 C8 36.43(8) . . ?
C9 Re1 C7 65.87(8) . . ?
C9 Re1 C2 116.82(8) . . ?
C9 Re1 C1 145.53(8) . . ?
C7 Re1 C1 102.31(8) . . ?
C4 Re1 C12 140.60(8) . . ?
C4 Re1 C8 145.51(8) . . ?
C4 Re1 C9 115.23(9) . . ?
C4 Re1 C7 177.52(7) . . ?
C4 Re1 C3 37.07(8) . . ?
C4 Re1 C2 66.30(9) . . ?
C4 Re1 C1 78.02(8) . . ?
C3 Re1 C8 116.94(8) . . ?
C3 Re1 C9 104.73(9) . . ?
C3 Re1 C7 145.30(8) . . ?
C3 Re1 C2 36.45(9) . . ?
C3 Re1 C1 65.68(8) . . ?
C2 Re1 C7 115.42(8) . . ?
C2 Re1 C1 36.56(8) . . ?
C10 Re1 C12 66.63(9) . . ?
C10 Re1 C6 140.59(8) . . ?
C10 Re1 C8 66.12(8) . . ?
C10 Re1 C9 36.91(8) . . ?
C10 Re1 C7 78.34(8) . . ?
C10 Re1 C4 101.22(9) . . ?
C10 Re1 C3 115.12(9) . . ?
C10 Re1 C2 145.26(9) . . ?
C10 Re1 C1 177.53(7) . . ?
F6 P1 F4 90.96(13) . . ?
F6 P1 F5 89.78(10) . . ?
F6 P1 F1 89.89(12) . . ?
F6 P1 F2 90.13(10) . . ?
F6 P1 F3 179.22(11) . . ?
F4 P1 F5 89.84(10) . . ?
F4 P1 F3 89.01(14) . . ?
F1 P1 F4 178.89(11) . . ?
F1 P1 F5 89.45(11) . . ?
F1 P1 F3 90.13(13) . . ?
F2 P1 F4 89.40(12) . . ?
F2 P1 F5 179.23(13) . . ?
F2 P1 F1 91.32(12) . . ?
F2 P1 F3 90.65(11) . . ?
F3 P1 F5 89.44(10) . . ?
N5 N4 C7 119.83(17) . . ?
N5 N4 C23 111.66(18) . . ?
C23 N4 C7 128.42(18) . . ?
C21 N5 N4 104.46(17) . . ?
C13 N2 N1 104.54(18) . . ?
C24 N6 C28 117.3(2) . . ?
N2 N1 C1 119.40(17) . . ?
N2 N1 C15 111.79(19) . . ?
C15 N1 C1 128.72(19) . . ?
Re1 C12 H12 126.1(18) . . ?
C11 C12 Re1 71.14(13) . . ?
C11 C12 C7 119.7(2) . . ?
C11 C12 H12 122.3(19) . . ?
C7 C12 Re1 72.47(11) . . ?
C7 C12 H12 118.0(19) . . ?
Re1 C6 H6 125.3(18) . . ?
C5 C6 Re1 71.35(13) . . ?
C5 C6 C1 119.8(2) . . ?
C5 C6 H6 120.2(19) . . ?
C1 C6 Re1 72.97(12) . . ?
C1 C6 H6 120(2) . . ?
Re1 C8 H8 125.0(15) . . ?
C9 C8 Re1 71.59(12) . . ?
C9 C8 C7 120.63(19) . . ?
C9 C8 H8 122.4(17) . . ?
C7 C8 Re1 71.96(11) . . ?
C7 C8 H8 116.8(17) . . ?
Re1 C5 H5 120.9(16) . . ?
C6 C5 Re1 71.86(12) . . ?
C6 C5 H5 116.5(18) . . ?
C4 C5 Re1 71.89(12) . . ?
C4 C5 C6 120.8(2) . . ?
C4 C5 H5 122.1(18) . . ?
Re1 C11 H11 125.5(17) . . ?
C12 C11 Re1 72.02(13) . . ?
C12 C11 C10 120.7(2) . . ?
C12 C11 H11 121.9(18) . . ?
C10 C11 Re1 71.82(13) . . ?
C10 C11 H11 117.3(18) . . ?
Re1 C9 H9 128.3(19) . . ?
C8 C9 Re1 71.98(12) . . ?
C8 C9 C10 120.0(2) . . ?
C8 C9 H9 120(2) . . ?
C10 C9 Re1 70.87(12) . . ?
C10 C9 H9 120(2) . . ?
N4 C7 Re1 128.29(14) . . ?
N4 C7 C12 120.74(19) . . ?
N4 C7 C8 119.77(18) . . ?
C12 C7 Re1 70.54(11) . . ?
C8 C7 Re1 71.53(11) . . ?
C8 C7 C12 119.5(2) . . ?
Re1 C4 H4 125.0(18) . . ?
C5 C4 Re1 71.38(12) . . ?
C5 C4 C3 119.5(2) . . ?
C5 C4 H4 119.8(18) . . ?
C3 C4 Re1 71.77(12) . . ?
C3 C4 H4 120.5(18) . . ?
Re1 C3 H3 125.2(17) . . ?
C4 C3 Re1 71.16(12) . . ?
C4 C3 H3 124.2(19) . . ?
C2 C3 Re1 72.44(12) . . ?
C2 C3 C4 120.5(2) . . ?
C2 C3 H3 115.2(19) . . ?
C20 N3 C16 116.8(2) . . ?
N5 C21 C24 120.95(19) . . ?
N5 C21 C22 111.7(2) . . ?
C22 C21 C24 127.3(2) . . ?
Re1 C2 H2 131.2(16) . . ?
C3 C2 Re1 71.11(13) . . ?
C3 C2 C1 119.8(2) . . ?
C3 C2 H2 123.3(18) . . ?
C1 C2 Re1 72.21(12) . . ?
C1 C2 H2 116.8(18) . . ?
N1 C1 Re1 129.36(14) . . ?
N1 C1 C6 120.20(19) . . ?
N1 C1 C2 120.20(19) . . ?
C6 C1 Re1 70.07(12) . . ?
C2 C1 Re1 71.23(12) . . ?
C2 C1 C6 119.6(2) . . ?
N4 C23 H23 126.3 . . ?
C22 C23 N4 107.47(19) . . ?
C22 C23 H23 126.3 . . ?
N6 C24 C21 115.88(19) . . ?
N6 C24 C25 122.5(2) . . ?
C25 C24 C21 121.6(2) . . ?
C21 C22 H22 127.7 . . ?
C23 C22 C21 104.7(2) . . ?
C23 C22 H22 127.7 . . ?
C24 C25 H25 120.6 . . ?
C26 C25 C24 118.8(2) . . ?
C26 C25 H25 120.6 . . ?
Re1 C10 H10 128.2(18) . . ?
C11 C10 Re1 71.17(13) . . ?
C11 C10 C9 119.5(2) . . ?
C11 C10 H10 119.9(18) . . ?
C9 C10 Re1 72.22(13) . . ?
C9 C10 H10 120.6(18) . . ?
N2 C13 C14 111.5(2) . . ?
N2 C13 C16 120.5(2) . . ?
C14 C13 C16 128.0(2) . . ?
C25 C26 H26 120.4 . . ?
C27 C26 C25 119.2(2) . . ?
C27 C26 H26 120.4 . . ?
C13 C14 H14 127.5 . . ?
C15 C14 C13 104.9(2) . . ?
C15 C14 H14 127.5 . . ?
C26 C27 H27 120.7 . . ?
C26 C27 C28 118.6(2) . . ?
C28 C27 H27 120.7 . . ?
N3 C16 C13 116.2(2) . . ?
N3 C16 C17 123.1(2) . . ?
C17 C16 C13 120.7(2) . . ?
N1 C15 H15 126.4 . . ?
C14 C15 N1 107.2(2) . . ?
C14 C15 H15 126.4 . . ?
C16 C17 H17 120.8 . . ?
C16 C17 C18 118.4(2) . . ?
C18 C17 H17 120.8 . . ?
N6 C28 C27 123.6(2) . . ?
N6 C28 H28 118.2 . . ?
C27 C28 H28 118.2 . . ?
C17 C18 H18 120.5 . . ?
C19 C18 C17 119.0(3) . . ?
C19 C18 H18 120.5 . . ?
C18 C19 H19 120.8 . . ?
C20 C19 C18 118.4(2) . . ?
C20 C19 H19 120.8 . . ?
N3 C20 C19 124.2(3) . . ?
N3 C20 H20 117.9 . . ?
C19 C20 H20 117.9 . . ?

loop_
_geom_bond_atom_site_label_1
_geom_bond_atom_site_label_2
_geom_bond_distance
_geom_bond_site_symmetry_2
_geom_bond_publ_flag
Re1 C12 2.240(2) . ?
Re1 C6 2.237(2) . ?
Re1 C8 2.2596(19) . ?
Re1 C5 2.231(2) . ?
Re1 C11 2.229(2) . ?
Re1 C9 2.255(2) . ?
Re1 C7 2.2652(19) . ?
Re1 C4 2.237(2) . ?
Re1 C3 2.245(2) . ?
Re1 C2 2.263(2) . ?
Re1 C1 2.276(2) . ?
Re1 C10 2.237(2) . ?
P1 F6 1.5823(18) . ?
P1 F4 1.596(2) . ?
P1 F5 1.6022(17) . ?
P1 F1 1.591(2) . ?
P1 F2 1.5885(19) . ?
P1 F3 1.597(2) . ?
N4 N5 1.359(2) . ?
N4 C7 1.406(3) . ?
N4 C23 1.365(3) . ?
N5 C21 1.337(3) . ?
N2 N1 1.362(3) . ?
N2 C13 1.333(3) . ?
N6 C24 1.337(3) . ?
N6 C28 1.345(3) . ?
N1 C1 1.399(3) . ?
N1 C15 1.367(3) . ?
C12 C11 1.412(3) . ?
C12 C7 1.429(3) . ?
C12 H12 0.95(3) . ?
C6 C5 1.410(3) . ?
C6 C1 1.431(3) . ?
C6 H6 0.90(3) . ?
C8 C9 1.411(3) . ?
C8 C7 1.417(3) . ?
C8 H8 0.96(3) . ?
C5 C4 1.407(3) . ?
C5 H5 0.96(3) . ?
C11 C10 1.417(3) . ?
C11 H11 0.96(3) . ?
C9 C10 1.422(3) . ?
C9 H9 0.92(3) . ?
C4 C3 1.425(3) . ?
C4 H4 0.89(3) . ?
C3 C2 1.410(3) . ?
C3 H3 0.93(3) . ?
N3 C16 1.344(3) . ?
N3 C20 1.341(3) . ?
C21 C24 1.473(3) . ?
C21 C22 1.412(3) . ?
C2 C1 1.424(3) . ?
C2 H2 0.98(3) . ?
C23 H23 0.9500 . ?
C23 C22 1.363(3) . ?
C24 C25 1.399(3) . ?
C22 H22 0.9500 . ?
C25 H25 0.9500 . ?
C25 C26 1.380(4) . ?
C10 H10 0.96(3) . ?
C13 C14 1.419(3) . ?
C13 C16 1.473(3) . ?
C26 H26 0.9500 . ?
C26 C27 1.372(4) . ?
C14 H14 0.9500 . ?
C14 C15 1.361(4) . ?
C27 H27 0.9500 . ?
C27 C28 1.381(4) . ?
C16 C17 1.390(3) . ?
C15 H15 0.9500 . ?
C17 H17 0.9500 . ?
C17 C18 1.391(4) . ?
C28 H28 0.9500 . ?
C18 H18 0.9500 . ?
C18 C19 1.378(4) . ?
C19 H19 0.9500 . ?
C19 C20 1.375(4) . ?
C20 H20 0.9500 . ?

loop_
_exptl_oxdiff_crystal_face_indexfrac_h
_exptl_oxdiff_crystal_face_indexfrac_k
_exptl_oxdiff_crystal_face_indexfrac_l
_exptl_oxdiff_crystal_face_x
_exptl_oxdiff_crystal_face_y
_exptl_oxdiff_crystal_face_z
0.0000 0.0001 0.4997 -0.0129 0.0134 0.0201
-0.0000 -0.0001 -0.4997 0.0129 -0.0134 -0.0201
-2.6746 -15.6414 -1.5980 -0.6036 -0.7877 0.1232
7.7015 -4.8763 16.8477 -0.0532 -0.0710 0.9961
-0.4041 15.7036 0.7833 0.4160 0.8740 -0.2512
1.9979 -7.9917 -14.4918 0.2753 -0.8836 -0.3831
9.9807 9.9872 5.4939 0.8354 0.3414 0.3542
-9.9808 -9.9885 -10.4907 -0.7062 -0.4754 -0.5548
-8.9849 -0.0049 -16.9859 -0.1752 -0.1498 -0.9569
3.9964 -14.9768 2.4957 -0.2337 -0.8695 0.4803
-8.9504 1.3761 8.5638 -0.7928 0.6077 0.0461
7.6993 8.3468 -7.8055 0.9749 -0.0252 -0.2213
